data_4084966
loop_
_publ_author_name
'Cassen, Audrey'
'Vendier, Laure'
'Daran, Jean-Claude'
'Poblador-Bahamonde, Amalia I.'
'Clot, Eric'
'Alcaraz, Gilles'
'Sabo-Etienne, Sylviane'

_publ_section_title
;
 B--C Bond Cleavage and Ru--C Bond Formation from a Phosphinoborane:
 Synthesis of a Bis-\s Borane Aryl-Ruthenium Complex
;
_journal_issue 24
_journal_name_full Organometallics
_journal_page_first 7157
_journal_paper_doi 10.1021/om500972f
_journal_volume 33
_journal_year 2014
_chemical_compound_source 'synthesis as described'
_chemical_formula_moiety '2(C43 H66 B N P2 Ru), C5 H12'
_chemical_formula_sum 'C91 H144 B2 N2 P4 Ru2'
_chemical_formula_weight 1613.72
_chemical_name_systematic
;
 ?
;
_space_group_IT_number 15
_symmetry_cell_setting monoclinic
_symmetry_Int_Tables_number 15
_symmetry_space_group_name_Hall '-C 2yc'
_symmetry_space_group_name_H-M 'C 1 2/c 1'
_atom_sites_solution_hydrogens geom
_atom_sites_solution_primary direct
_atom_sites_solution_secondary difmap
_cell_angle_alpha 90
_cell_angle_beta 104.723(5)
_cell_angle_gamma 90
_cell_formula_units_Z 4
_cell_length_a 28.1598(2)
_cell_length_b 11.3665(5)
_cell_length_c 28.1508(3)
_cell_measurement_reflns_used 9813
_cell_measurement_temperature 100(2)
_cell_measurement_theta_max 34.18
_cell_measurement_theta_min 2.82
_cell_measurement_wavelength 0.71073
_cell_volume 8714.6(4)
_computing_cell_refinement 'Bruker SAINT'
_computing_data_collection 'Bruker APEX2'
_computing_data_reduction 'Bruker SAINT'
_computing_molecular_graphics 'Ortep-3 for Windows (Farrugia, 1997)'
_computing_publication_material 'WinGX publication routines (Farrugia, 1999)'
_computing_structure_refinement 'SHELXL-97 (Sheldrick, 2008)'
_computing_structure_solution 'SIR92 (Giacovazzo et al, 1993)'
_diffrn_ambient_temperature 100(2)
_diffrn_measured_fraction_theta_full 0.999
_diffrn_measured_fraction_theta_max 0.999
_diffrn_measurement_device_type 'Bruker Kappa APEX II'
_diffrn_measurement_method \w-\f
_diffrn_radiation_monochromator graphite
_diffrn_radiation_source 'fine-focus sealed tube'
_diffrn_radiation_type MoK\a
_diffrn_radiation_wavelength 0.71073
_diffrn_reflns_av_R_equivalents 0.029
_diffrn_reflns_av_unetI/netI 0.0243
_diffrn_reflns_limit_h_max 35
_diffrn_reflns_limit_h_min -35
_diffrn_reflns_limit_k_max 13
_diffrn_reflns_limit_k_min -14
_diffrn_reflns_limit_l_max 35
_diffrn_reflns_limit_l_min -35
_diffrn_reflns_number 43169
_diffrn_reflns_theta_full 26.37
_diffrn_reflns_theta_max 26.37
_diffrn_reflns_theta_min 2.01
_diffrn_standards_decay_% 0
_diffrn_standards_interval_count 0
_diffrn_standards_interval_time 0
_diffrn_standards_number 0
_exptl_absorpt_coefficient_mu 0.464
_exptl_absorpt_correction_T_max 0.944
_exptl_absorpt_correction_T_min 0.832
_exptl_absorpt_correction_type multi-scan
_exptl_absorpt_process_details
;
        [c.f. r.h. blessing, acta cryst. (1995), a51, 33-38]
;
_exptl_crystal_colour colourless
_exptl_crystal_density_diffrn 1.23
_exptl_crystal_density_method 'not measured'
_exptl_crystal_description block
_exptl_crystal_F_000 3448
_exptl_crystal_size_max 0.17
_exptl_crystal_size_mid 0.13
_exptl_crystal_size_min 0.05
_refine_diff_density_max 1.646
_refine_diff_density_min -0.997
_refine_diff_density_rms 0.068
_refine_ls_extinction_method none
_refine_ls_goodness_of_fit_ref 1.029
_refine_ls_hydrogen_treatment mixed
_refine_ls_matrix_type full
_refine_ls_number_parameters 473
_refine_ls_number_reflns 8890
_refine_ls_number_restraints 0
_refine_ls_restrained_S_all 1.029
_refine_ls_R_factor_all 0.0403
_refine_ls_R_factor_gt 0.0331
_refine_ls_shift/su_max 0.013
_refine_ls_shift/su_mean 0
_refine_ls_structure_factor_coef Fsqd
_refine_ls_weighting_details 'calc w=1/[\s^2^(Fo^2^)+(0.0327P)^2^+25.3209P] where P=(Fo^2^+2Fc^2^)/3'
_refine_ls_weighting_scheme calc
_refine_ls_wR_factor_gt 0.0782
_refine_ls_wR_factor_ref 0.0825
_reflns_number_gt 7727
_reflns_number_total 8890
_reflns_threshold_expression >2\s(I)
_cod_data_source_file om500972f_si_001.cif
_cod_data_source_block aco260312
_cod_depositor_comments 'Adding full bibliography for 4084966--4084967.cif.'
_cod_database_code 4084966

loop_
_symmetry_equiv_pos_as_xyz
'x, y, z'
'-x, y, -z+1/2'
'x+1/2, y+1/2, z'
'-x+1/2, y+1/2, -z+1/2'
'-x, -y, -z'
'x, -y, z-1/2'
'-x+1/2, -y+1/2, -z'
'x+1/2, -y+1/2, z-1/2'

loop_
_atom_site_label
_atom_site_type_symbol
_atom_site_fract_x
_atom_site_fract_y
_atom_site_fract_z
_atom_site_U_iso_or_equiv
_atom_site_adp_type
_atom_site_occupancy
_atom_site_symmetry_multiplicity
_atom_site_calc_flag
_atom_site_refinement_flags
C1 C 0.66652(8) 0.2436(2) 0.01637(8) 0.0192(4) Uani 1 1 d .
H1A H 0.6922 0.2731 0.0011 0.023 Uiso 1 1 calc R
H1B H 0.6377 0.219 -0.01 0.023 Uiso 1 1 calc R
C2 C 0.72184(10) -0.1754(2) 0.18939(9) 0.0277(5) Uani 1 1 d .
H2 H 0.7496 -0.2046 0.2166 0.033 Uiso 1 1 calc R
C3 C 0.67542(10) -0.2301(2) 0.19696(11) 0.0374(6) Uani 1 1 d .
H3A H 0.6706 -0.205 0.2287 0.056 Uiso 1 1 calc R
H3B H 0.6782 -0.316 0.1964 0.056 Uiso 1 1 calc R
H3C H 0.6473 -0.2048 0.1706 0.056 Uiso 1 1 calc R
C4 C 0.73296(12) -0.2122(2) 0.14152(10) 0.0419(7) Uani 1 1 d .
H4A H 0.7067 -0.1847 0.1138 0.063 Uiso 1 1 calc R
H4B H 0.7352 -0.2982 0.1404 0.063 Uiso 1 1 calc R
H4C H 0.7642 -0.1775 0.1394 0.063 Uiso 1 1 calc R
C5 C 0.75762(9) 0.0056(2) 0.23627(9) 0.0264(5) Uani 1 1 d .
H5 H 0.7524 0.0927 0.2349 0.032 Uiso 1 1 calc R
C6 C 0.75011(10) -0.0366(3) 0.28522(9) 0.0348(6) Uani 1 1 d .
H6A H 0.7163 -0.0198 0.2866 0.052 Uiso 1 1 calc R
H6B H 0.7731 0.0044 0.3121 0.052 Uiso 1 1 calc R
H6C H 0.7561 -0.1215 0.2884 0.052 Uiso 1 1 calc R
C7 C 0.80964(9) -0.0161(3) 0.23178(10) 0.0356(6) Uani 1 1 d .
H7A H 0.8158 -0.1009 0.2317 0.053 Uiso 1 1 calc R
H7B H 0.8331 0.0203 0.2596 0.053 Uiso 1 1 calc R
H7C H 0.8135 0.0184 0.2011 0.053 Uiso 1 1 calc R
C8 C 0.65223(8) 0.3375(2) 0.04804(8) 0.0189(4) Uani 1 1 d .
C9 C 0.64093(7) 0.30054(19) 0.09205(8) 0.0170(4) Uani 1 1 d .
C10 C 0.63412(8) 0.3926(2) 0.12334(8) 0.0209(5) Uani 1 1 d .
H10 H 0.6292 0.3732 0.1546 0.025 Uiso 1 1 calc R
C11 C 0.63433(9) 0.5105(2) 0.11036(9) 0.0271(5) Uani 1 1 d .
H11 H 0.6284 0.5694 0.1321 0.033 Uiso 1 1 calc R
C12 C 0.64307(9) 0.5428(2) 0.06596(10) 0.0297(6) Uani 1 1 d .
H12 H 0.6423 0.6233 0.0566 0.036 Uiso 1 1 calc R
C13 C 0.65295(8) 0.4560(2) 0.03530(9) 0.0253(5) Uani 1 1 d .
H13 H 0.6603 0.4774 0.0053 0.03 Uiso 1 1 calc R
C14 C 0.68849(8) -0.0017(2) 0.01508(8) 0.0204(5) Uani 1 1 d .
C15 C 0.65755(10) -0.0969(2) 0.01436(9) 0.0294(6) Uani 1 1 d .
H15 H 0.638 -0.101 0.0373 0.035 Uiso 1 1 calc R
C16 C 0.65497(12) -0.1863(3) -0.01988(10) 0.0420(7) Uani 1 1 d .
H16 H 0.6335 -0.251 -0.0203 0.05 Uiso 1 1 calc R
C17 C 0.68322(13) -0.1820(3) -0.05321(11) 0.0441(7) Uani 1 1 d .
H17 H 0.6816 -0.2442 -0.0761 0.053 Uiso 1 1 calc R
C18 C 0.71392(13) -0.0873(3) -0.05323(11) 0.0454(8) Uani 1 1 d .
H18 H 0.7332 -0.0836 -0.0764 0.055 Uiso 1 1 calc R
C19 C 0.71642(10) 0.0022(2) -0.01944(9) 0.0333(6) Uani 1 1 d .
H19 H 0.7375 0.0674 -0.0197 0.04 Uiso 1 1 calc R
C20 C 0.75564(8) 0.1483(2) 0.08196(8) 0.0205(5) Uani 1 1 d .
C21 C 0.79090(9) 0.0614(3) 0.08512(10) 0.0312(6) Uani 1 1 d .
H21 H 0.7815 -0.0145 0.0719 0.037 Uiso 1 1 calc R
C22 C 0.84009(10) 0.0852(3) 0.10758(11) 0.0425(7) Uani 1 1 d .
H22 H 0.864 0.0252 0.1097 0.051 Uiso 1 1 calc R
C23 C 0.85410(9) 0.1947(3) 0.12668(10) 0.0442(8) Uani 1 1 d .
H23 H 0.8876 0.2105 0.1419 0.053 Uiso 1 1 calc R
C24 C 0.81946(10) 0.2810(3) 0.12376(11) 0.0425(7) Uani 1 1 d .
H24 H 0.8292 0.3569 0.1368 0.051 Uiso 1 1 calc R
C25 C 0.77026(9) 0.2585(2) 0.10193(10) 0.0316(6) Uani 1 1 d .
H25 H 0.7465 0.3186 0.1006 0.038 Uiso 1 1 calc R
C26 C 0.52941(8) 0.2617(2) 0.11300(8) 0.0199(5) Uani 1 1 d .
H26 H 0.5541 0.3268 0.1205 0.024 Uiso 1 1 calc R
C27 C 0.51032(9) 0.2655(2) 0.05694(9) 0.0279(5) Uani 1 1 d .
H27A H 0.5367 0.2405 0.0416 0.034 Uiso 1 1 calc R
H27B H 0.4825 0.2102 0.0464 0.034 Uiso 1 1 calc R
C28 C 0.49361(12) 0.3896(2) 0.04000(10) 0.0402(7) Uani 1 1 d .
H28A H 0.5224 0.4428 0.0473 0.048 Uiso 1 1 calc R
H28B H 0.4796 0.3893 0.004 0.048 Uiso 1 1 calc R
C29 C 0.45543(11) 0.4362(2) 0.06486(11) 0.0431(7) Uani 1 1 d .
H29A H 0.4247 0.3905 0.0535 0.052 Uiso 1 1 calc R
H29B H 0.4481 0.5194 0.0554 0.052 Uiso 1 1 calc R
C30 C 0.47326(10) 0.4276(2) 0.12055(11) 0.0366(6) Uani 1 1 d .
H30A H 0.4466 0.4527 0.1355 0.044 Uiso 1 1 calc R
H30B H 0.5014 0.4814 0.1323 0.044 Uiso 1 1 calc R
C31 C 0.48885(9) 0.3019(2) 0.13695(10) 0.0297(5) Uani 1 1 d .
H31A H 0.4603 0.2484 0.1272 0.036 Uiso 1 1 calc R
H31B H 0.5011 0.2991 0.1732 0.036 Uiso 1 1 calc R
C32 C 0.52470(8) 0.0053(2) 0.10441(8) 0.0192(4) Uani 1 1 d .
H32 H 0.5141 0.0273 0.0689 0.023 Uiso 1 1 calc R
C33 C 0.47685(9) -0.0071(2) 0.12049(11) 0.0315(6) Uani 1 1 d .
H33A H 0.4843 -0.0357 0.1548 0.038 Uiso 1 1 calc R
H33B H 0.4609 0.0708 0.1193 0.038 Uiso 1 1 calc R
C34 C 0.44182(9) -0.0930(2) 0.08720(13) 0.0404(7) Uani 1 1 d .
H34A H 0.4116 -0.1009 0.0987 0.048 Uiso 1 1 calc R
H34B H 0.4325 -0.0616 0.0533 0.048 Uiso 1 1 calc R
C35 C 0.46560(9) -0.2131(2) 0.08728(11) 0.0362(6) Uani 1 1 d .
H35A H 0.4715 -0.2483 0.1204 0.043 Uiso 1 1 calc R
H35B H 0.4431 -0.2656 0.0639 0.043 Uiso 1 1 calc R
C36 C 0.51392(10) -0.2033(2) 0.07292(10) 0.0333(6) Uani 1 1 d .
H36A H 0.5073 -0.1784 0.0381 0.04 Uiso 1 1 calc R
H36B H 0.5299 -0.2815 0.0759 0.04 Uiso 1 1 calc R
C37 C 0.54878(8) -0.1152(2) 0.10504(9) 0.0249(5) Uani 1 1 d .
H37A H 0.5587 -0.1448 0.1392 0.03 Uiso 1 1 calc R
H37B H 0.5788 -0.1075 0.093 0.03 Uiso 1 1 calc R
C38 C 0.56723(8) 0.1219(2) 0.20040(8) 0.0187(4) Uani 1 1 d .
H38 H 0.5326 0.1276 0.2031 0.022 Uiso 1 1 calc R
C39 C 0.58913(9) 0.0077(2) 0.22542(8) 0.0253(5) Uani 1 1 d .
H39A H 0.6232 -0.001 0.2225 0.03 Uiso 1 1 calc R
H39B H 0.5698 -0.0601 0.2087 0.03 Uiso 1 1 calc R
C40 C 0.58896(10) 0.0070(3) 0.27981(9) 0.0340(6) Uani 1 1 d .
H40A H 0.5546 0.0072 0.2826 0.041 Uiso 1 1 calc R
H40B H 0.6049 -0.0659 0.2954 0.041 Uiso 1 1 calc R
C41 C 0.61578(10) 0.1128(3) 0.30702(9) 0.0363(6) Uani 1 1 d .
H41A H 0.6125 0.1128 0.3412 0.044 Uiso 1 1 calc R
H41B H 0.6511 0.1073 0.3082 0.044 Uiso 1 1 calc R
C42 C 0.59518(10) 0.2268(3) 0.28201(9) 0.0323(6) Uani 1 1 d .
H42A H 0.6149 0.2937 0.2989 0.039 Uiso 1 1 calc R
H42B H 0.5611 0.2373 0.2847 0.039 Uiso 1 1 calc R
C43 C 0.59564(9) 0.2275(2) 0.22773(8) 0.0248(5) Uani 1 1 d .
H43A H 0.63 0.2248 0.225 0.03 Uiso 1 1 calc R
H43B H 0.5806 0.3014 0.2123 0.03 Uiso 1 1 calc R
C44 C 0.9571(3) 0.0940(8) 0.2382(3) 0.213(5) Uani 1 1 d .
H44A H 0.9629 0.1516 0.2138 0.255 Uiso 1 1 calc R
H44B H 0.9299 0.0431 0.2204 0.255 Uiso 1 1 calc R
C45 C 0.93917(18) 0.1565(5) 0.2705(2) 0.1017(18) Uani 1 1 d .
H45A H 0.9313 0.1032 0.2948 0.153 Uiso 1 1 calc R
H45B H 0.9094 0.198 0.253 0.153 Uiso 1 1 calc R
H45C H 0.9638 0.2138 0.2873 0.153 Uiso 1 1 calc R
N1 N 0.72066(7) -0.04599(17) 0.19423(7) 0.0215(4) Uani 1 1 d .
P1 P 0.689861(19) 0.11992(5) 0.057855(19) 0.01499(11) Uani 1 1 d .
P2 P 0.566208(19) 0.12702(5) 0.134033(19) 0.01484(11) Uani 1 1 d .
Ru1 Ru 0.641626(6) 0.120908(15) 0.110877(6) 0.01368(6) Uani 1 1 d .
B1 B 0.68653(9) 0.0236(2) 0.16227(9) 0.0182(5) Uani 1 1 d .
C46 C 1 0.0199(8) 0.25 0.102(2) Uani 1 2 d S
H46A H 0.9993 -0.0311 0.2783 0.123 Uiso 0.5 1 calc PR
H46B H 1.0007 -0.0311 0.2217 0.123 Uiso 0.5 1 calc PR
HY2 H 0.6527(10) -0.020(2) 0.1325(10) 0.031(7) Uiso 1 1 d .
HY3 H 0.6855(9) 0.126(2) 0.1696(9) 0.026(7) Uiso 1 1 d .
HY1 H 0.6032(10) 0.106(2) 0.0609(10) 0.034(8) Uiso 1 1 d .

loop_
_atom_site_aniso_label
_atom_site_aniso_U_11
_atom_site_aniso_U_22
_atom_site_aniso_U_33
_atom_site_aniso_U_23
_atom_site_aniso_U_13
_atom_site_aniso_U_12
C1 0.0166(10) 0.0266(11) 0.0147(11) 0.0048(9) 0.0044(8) -0.0016(9)
C2 0.0357(13) 0.0214(12) 0.0244(13) 0.0018(10) 0.0050(10) 0.0068(11)
C3 0.0433(16) 0.0206(12) 0.0457(17) -0.0010(11) 0.0065(13) -0.0014(12)
C4 0.066(2) 0.0283(14) 0.0339(16) -0.0058(12) 0.0163(14) 0.0105(14)
C5 0.0253(12) 0.0273(12) 0.0222(12) -0.0018(10) -0.0019(10) 0.0046(10)
C6 0.0341(14) 0.0433(16) 0.0231(13) -0.0052(11) 0.0004(11) 0.0049(12)
C7 0.0286(13) 0.0414(15) 0.0333(15) -0.0032(12) 0.0012(11) 0.0040(12)
C8 0.0129(10) 0.0241(11) 0.0188(11) 0.0024(9) 0.0022(8) -0.0021(9)
C9 0.0113(9) 0.0209(11) 0.0174(11) 0.0016(9) 0.0014(8) -0.0015(8)
C10 0.0177(10) 0.0249(12) 0.0193(11) -0.0017(9) 0.0032(9) -0.0058(9)
C11 0.0274(12) 0.0222(12) 0.0303(13) -0.0054(10) 0.0045(10) -0.0039(10)
C12 0.0329(13) 0.0197(11) 0.0353(14) 0.0058(10) 0.0062(11) -0.0028(10)
C13 0.0233(11) 0.0289(12) 0.0242(12) 0.0098(10) 0.0068(10) -0.0009(10)
C14 0.0228(11) 0.0232(11) 0.0158(11) -0.0016(9) 0.0056(9) -0.0012(9)
C15 0.0378(14) 0.0312(13) 0.0204(12) -0.0037(10) 0.0096(11) -0.0098(11)
C16 0.0625(19) 0.0325(15) 0.0309(15) -0.0088(12) 0.0116(14) -0.0191(14)
C17 0.073(2) 0.0334(15) 0.0288(15) -0.0135(12) 0.0185(15) -0.0053(15)
C18 0.065(2) 0.0469(17) 0.0350(16) -0.0128(13) 0.0322(15) -0.0067(16)
C19 0.0420(15) 0.0355(14) 0.0291(14) -0.0067(11) 0.0210(12) -0.0083(12)
C20 0.0137(10) 0.0334(12) 0.0160(11) 0.0039(9) 0.0067(8) -0.0022(9)
C21 0.0206(12) 0.0417(15) 0.0324(14) 0.0066(12) 0.0089(10) 0.0042(11)
C22 0.0181(12) 0.071(2) 0.0394(16) 0.0181(15) 0.0092(11) 0.0110(14)
C23 0.0144(12) 0.082(2) 0.0327(15) 0.0140(15) 0.0003(11) -0.0128(14)
C24 0.0238(13) 0.0587(19) 0.0417(17) -0.0064(14) 0.0021(12) -0.0180(13)
C25 0.0191(12) 0.0406(15) 0.0336(14) -0.0055(12) 0.0037(10) -0.0063(11)
C26 0.0172(10) 0.0225(11) 0.0196(11) 0.0026(9) 0.0037(9) -0.0010(9)
C27 0.0314(13) 0.0284(13) 0.0203(12) 0.0052(10) -0.0002(10) 0.0009(11)
C28 0.0540(18) 0.0289(14) 0.0289(14) 0.0086(11) -0.0058(13) 0.0014(13)
C29 0.0391(15) 0.0244(13) 0.0521(19) 0.0008(13) -0.0137(14) 0.0049(12)
C30 0.0270(13) 0.0300(14) 0.0497(18) -0.0027(12) 0.0042(12) 0.0073(11)
C31 0.0223(12) 0.0304(13) 0.0376(15) 0.0024(11) 0.0100(11) 0.0039(10)
C32 0.0160(10) 0.0241(11) 0.0172(11) -0.0007(9) 0.0033(8) -0.0052(9)
C33 0.0200(11) 0.0288(13) 0.0487(16) -0.0052(12) 0.0145(11) -0.0063(10)
C34 0.0201(12) 0.0323(14) 0.066(2) -0.0012(13) 0.0054(13) -0.0085(11)
C35 0.0233(12) 0.0275(13) 0.0529(18) -0.0022(12) 0.0008(12) -0.0098(11)
C36 0.0347(14) 0.0271(13) 0.0367(15) -0.0100(11) 0.0063(12) -0.0064(11)
C37 0.0208(11) 0.0264(12) 0.0285(13) -0.0059(10) 0.0081(10) -0.0051(10)
C38 0.0170(10) 0.0275(11) 0.0135(10) 0.0001(9) 0.0077(8) -0.0013(9)
C39 0.0300(12) 0.0308(13) 0.0151(11) 0.0032(10) 0.0056(9) 0.0016(10)
C40 0.0388(14) 0.0461(16) 0.0182(12) 0.0107(11) 0.0093(11) 0.0043(13)
C41 0.0323(13) 0.0629(19) 0.0141(12) -0.0007(12) 0.0065(10) -0.0004(13)
C42 0.0337(13) 0.0475(16) 0.0183(12) -0.0093(11) 0.0112(10) -0.0052(12)
C43 0.0250(12) 0.0334(13) 0.0178(12) -0.0048(10) 0.0089(9) -0.0036(10)
C44 0.206(8) 0.260(10) 0.168(8) 0.025(7) 0.039(6) 0.200(8)
C45 0.074(3) 0.099(4) 0.121(4) -0.044(3) 0.006(3) 0.023(3)
N1 0.0242(10) 0.0203(9) 0.0187(10) -0.0002(8) 0.0028(8) 0.0039(8)
P1 0.0121(2) 0.0204(3) 0.0129(3) 0.0002(2) 0.0041(2) -0.0025(2)
P2 0.0131(2) 0.0200(3) 0.0117(3) 0.0010(2) 0.0038(2) -0.0021(2)
Ru1 0.01190(9) 0.01827(9) 0.01124(9) 0.00075(7) 0.00364(6) -0.00212(7)
B1 0.0192(12) 0.0217(12) 0.0152(12) -0.0016(10) 0.0070(10) -0.0016(10)
C46 0.103(5) 0.136(7) 0.063(4) 0 0.012(4) 0

loop_
_atom_type_symbol
_atom_type_description
_atom_type_scat_dispersion_real
_atom_type_scat_dispersion_imag
_atom_type_scat_source
C C 0.0033 0.0016 'International Tables Vol C Tables 4.2.6.8 and 6.1.1.4'
H H 0 0 'International Tables Vol C Tables 4.2.6.8 and 6.1.1.4'
N N 0.0061 0.0033 'International Tables Vol C Tables 4.2.6.8 and 6.1.1.4'
P P 0.1023 0.0942 'International Tables Vol C Tables 4.2.6.8 and 6.1.1.4'
Ru Ru -1.2594 0.8363 'International Tables Vol C Tables 4.2.6.8 and 6.1.1.4'
B B 0.0013 0.0007 'International Tables Vol C Tables 4.2.6.8 and 6.1.1.4'

loop_
_geom_angle_atom_site_label_1
_geom_angle_atom_site_label_2
_geom_angle_atom_site_label_3
_geom_angle
_geom_angle_site_symmetry_1
C8 C1 P1 105.74(14) .
C8 C1 H1A 110.6 .
P1 C1 H1A 110.6 .
C8 C1 H1B 110.6 .
P1 C1 H1B 110.6 .
H1A C1 H1B 108.7 .
N1 C2 C3 110.9(2) .
N1 C2 C4 111.8(2) .
C3 C2 C4 113.1(2) .
N1 C2 H2 106.9 .
C3 C2 H2 106.9 .
C4 C2 H2 106.9 .
C2 C3 H3A 109.5 .
C2 C3 H3B 109.5 .
H3A C3 H3B 109.5 .
C2 C3 H3C 109.5 .
H3A C3 H3C 109.5 .
H3B C3 H3C 109.5 .
C2 C4 H4A 109.5 .
C2 C4 H4B 109.5 .
H4A C4 H4B 109.5 .
C2 C4 H4C 109.5 .
H4A C4 H4C 109.5 .
H4B C4 H4C 109.5 .
N1 C5 C7 111.4(2) .
N1 C5 C6 111.5(2) .
C7 C5 C6 112.4(2) .
N1 C5 H5 107.1 .
C7 C5 H5 107.1 .
C6 C5 H5 107.1 .
C5 C6 H6A 109.5 .
C5 C6 H6B 109.5 .
H6A C6 H6B 109.5 .
C5 C6 H6C 109.5 .
H6A C6 H6C 109.5 .
H6B C6 H6C 109.5 .
C5 C7 H7A 109.5 .
C5 C7 H7B 109.5 .
H7A C7 H7B 109.5 .
C5 C7 H7C 109.5 .
H7A C7 H7C 109.5 .
H7B C7 H7C 109.5 .
C13 C8 C9 122.1(2) .
C13 C8 C1 120.5(2) .
C9 C8 C1 117.36(19) .
C10 C9 C8 114.9(2) .
C10 C9 Ru1 123.71(16) .
C8 C9 Ru1 121.08(16) .
C11 C10 C9 122.7(2) .
C11 C10 H10 118.6 .
C9 C10 H10 118.6 .
C12 C11 C10 120.5(2) .
C12 C11 H11 119.8 .
C10 C11 H11 119.8 .
C11 C12 C13 119.0(2) .
C11 C12 H12 120.5 .
C13 C12 H12 120.5 .
C12 C13 C8 120.6(2) .
C12 C13 H13 119.7 .
C8 C13 H13 119.7 .
C15 C14 C19 118.5(2) .
C15 C14 P1 120.53(17) .
C19 C14 P1 120.86(18) .
C14 C15 C16 120.2(2) .
C14 C15 H15 119.9 .
C16 C15 H15 119.9 .
C17 C16 C15 120.7(3) .
C17 C16 H16 119.7 .
C15 C16 H16 119.7 .
C16 C17 C18 119.8(3) .
C16 C17 H17 120.1 .
C18 C17 H17 120.1 .
C17 C18 C19 119.7(3) .
C17 C18 H18 120.1 .
C19 C18 H18 120.1 .
C18 C19 C14 121.1(2) .
C18 C19 H19 119.5 .
C14 C19 H19 119.5 .
C21 C20 C25 118.8(2) .
C21 C20 P1 122.57(19) .
C25 C20 P1 118.39(18) .
C20 C21 C22 120.2(3) .
C20 C21 H21 119.9 .
C22 C21 H21 119.9 .
C23 C22 C21 120.4(3) .
C23 C22 H22 119.8 .
C21 C22 H22 119.8 .
C24 C23 C22 119.7(2) .
C24 C23 H23 120.1 .
C22 C23 H23 120.1 .
C23 C24 C25 120.6(3) .
C23 C24 H24 119.7 .
C25 C24 H24 119.7 .
C24 C25 C20 120.3(3) .
C24 C25 H25 119.9 .
C20 C25 H25 119.9 .
C27 C26 C31 109.78(19) .
C27 C26 P2 111.83(16) .
C31 C26 P2 121.41(16) .
C27 C26 H26 103.9 .
C31 C26 H26 103.9 .
P2 C26 H26 103.9 .
C28 C27 C26 110.3(2) .
C28 C27 H27A 109.6 .
C26 C27 H27A 109.6 .
C28 C27 H27B 109.6 .
C26 C27 H27B 109.6 .
H27A C27 H27B 108.1 .
C29 C28 C27 112.1(2) .
C29 C28 H28A 109.2 .
C27 C28 H28A 109.2 .
C29 C28 H28B 109.2 .
C27 C28 H28B 109.2 .
H28A C28 H28B 107.9 .
C28 C29 C30 111.4(2) .
C28 C29 H29A 109.3 .
C30 C29 H29A 109.3 .
C28 C29 H29B 109.3 .
C30 C29 H29B 109.3 .
H29A C29 H29B 108 .
C29 C30 C31 111.4(2) .
C29 C30 H30A 109.3 .
C31 C30 H30A 109.3 .
C29 C30 H30B 109.3 .
C31 C30 H30B 109.3 .
H30A C30 H30B 108 .
C30 C31 C26 109.4(2) .
C30 C31 H31A 109.8 .
C26 C31 H31A 109.8 .
C30 C31 H31B 109.8 .
C26 C31 H31B 109.8 .
H31A C31 H31B 108.2 .
C37 C32 C33 109.58(19) .
C37 C32 P2 115.74(15) .
C33 C32 P2 115.72(16) .
C37 C32 H32 104.8 .
C33 C32 H32 104.8 .
P2 C32 H32 104.8 .
C34 C33 C32 110.9(2) .
C34 C33 H33A 109.5 .
C32 C33 H33A 109.5 .
C34 C33 H33B 109.5 .
C32 C33 H33B 109.5 .
H33A C33 H33B 108 .
C35 C34 C33 110.9(2) .
C35 C34 H34A 109.5 .
C33 C34 H34A 109.5 .
C35 C34 H34B 109.5 .
C33 C34 H34B 109.5 .
H34A C34 H34B 108 .
C36 C35 C34 110.9(2) .
C36 C35 H35A 109.5 .
C34 C35 H35A 109.5 .
C36 C35 H35B 109.5 .
C34 C35 H35B 109.5 .
H35A C35 H35B 108 .
C35 C36 C37 112.0(2) .
C35 C36 H36A 109.2 .
C37 C36 H36A 109.2 .
C35 C36 H36B 109.2 .
C37 C36 H36B 109.2 .
H36A C36 H36B 107.9 .
C32 C37 C36 111.4(2) .
C32 C37 H37A 109.4 .
C36 C37 H37A 109.4 .
C32 C37 H37B 109.4 .
C36 C37 H37B 109.4 .
H37A C37 H37B 108 .
C39 C38 C43 109.56(19) .
C39 C38 P2 112.94(15) .
C43 C38 P2 110.58(15) .
C39 C38 H38 107.9 .
C43 C38 H38 107.9 .
P2 C38 H38 107.9 .
C38 C39 C40 111.1(2) .
C38 C39 H39A 109.4 .
C40 C39 H39A 109.4 .
C38 C39 H39B 109.4 .
C40 C39 H39B 109.4 .
H39A C39 H39B 108 .
C41 C40 C39 111.9(2) .
C41 C40 H40A 109.2 .
C39 C40 H40A 109.2 .
C41 C40 H40B 109.2 .
C39 C40 H40B 109.2 .
H40A C40 H40B 107.9 .
C42 C41 C40 111.1(2) .
C42 C41 H41A 109.4 .
C40 C41 H41A 109.4 .
C42 C41 H41B 109.4 .
C40 C41 H41B 109.4 .
H41A C41 H41B 108 .
C41 C42 C43 111.6(2) .
C41 C42 H42A 109.3 .
C43 C42 H42A 109.3 .
C41 C42 H42B 109.3 .
C43 C42 H42B 109.3 .
H42A C42 H42B 108 .
C42 C43 C38 111.1(2) .
C42 C43 H43A 109.4 .
C38 C43 H43A 109.4 .
C42 C43 H43B 109.4 .
C38 C43 H43B 109.4 .
H43A C43 H43B 108 .
C45 C44 C46 126.0(7) .
C45 C44 H44A 105.8 .
C46 C44 H44A 105.8 .
C45 C44 H44B 105.8 .
C46 C44 H44B 105.8 .
H44A C44 H44B 106.2 .
C44 C45 H45A 109.5 .
C44 C45 H45B 109.5 .
H45A C45 H45B 109.5 .
C44 C45 H45C 109.5 .
H45A C45 H45C 109.5 .
H45B C45 H45C 109.5 .
B1 N1 C2 122.4(2) .
B1 N1 C5 121.50(19) .
C2 N1 C5 116.06(19) .
C14 P1 C20 103.14(10) .
C14 P1 C1 102.46(10) .
C20 P1 C1 105.37(10) .
C14 P1 Ru1 121.57(7) .
C20 P1 Ru1 118.39(7) .
C1 P1 Ru1 103.76(7) .
C26 P2 C38 102.14(10) .
C26 P2 C32 103.49(10) .
C38 P2 C32 105.88(10) .
C26 P2 Ru1 113.67(7) .
C38 P2 Ru1 119.17(7) .
C32 P2 Ru1 110.97(7) .
B1 Ru1 C9 133.05(9) .
B1 Ru1 P1 95.72(7) .
C9 Ru1 P1 78.90(6) .
B1 Ru1 P2 105.25(7) .
C9 Ru1 P2 95.09(6) .
P1 Ru1 P2 155.64(2) .
B1 Ru1 HY2 36.9(9) .
C9 Ru1 HY2 169.7(9) .
P1 Ru1 HY2 98.3(9) .
P2 Ru1 HY2 91.4(9) .
B1 Ru1 HY3 35.9(8) .
C9 Ru1 HY3 99.3(8) .
P1 Ru1 HY3 102.6(8) .
P2 Ru1 HY3 101.6(8) .
HY2 Ru1 HY3 71.5(12) .
B1 Ru1 HY1 139.7(10) .
C9 Ru1 HY1 85.5(10) .
P1 Ru1 HY1 78.4(10) .
P2 Ru1 HY1 77.6(10) .
HY2 Ru1 HY1 103.8(13) .
HY3 Ru1 HY1 175.3(13) .
N1 B1 Ru1 173.74(18) .
N1 B1 HY2 120.8(13) .
Ru1 B1 HY2 58.8(13) .
N1 B1 HY3 119.4(13) .
Ru1 B1 HY3 62.8(13) .
HY2 B1 HY3 118.5(18) .
C44 C46 C44 108.4(11) 2_755
C44 C46 H46A 110 2_755
C44 C46 H46A 110 .
C44 C46 H46B 110 2_755
C44 C46 H46B 110 .
H46A C46 H46B 108.4 .

loop_
_geom_bond_atom_site_label_1
_geom_bond_atom_site_label_2
_geom_bond_distance
_geom_bond_site_symmetry_2
C1 C8 1.509(3) .
C1 P1 1.839(2) .
C1 H1A 0.99 .
C1 H1B 0.99 .
C2 N1 1.479(3) .
C2 C3 1.511(4) .
C2 C4 1.518(4) .
C2 H2 1 .
C3 H3A 0.98 .
C3 H3B 0.98 .
C3 H3C 0.98 .
C4 H4A 0.98 .
C4 H4B 0.98 .
C4 H4C 0.98 .
C5 N1 1.484(3) .
C5 C7 1.522(3) .
C5 C6 1.524(4) .
C5 H5 1 .
C6 H6A 0.98 .
C6 H6B 0.98 .
C6 H6C 0.98 .
C7 H7A 0.98 .
C7 H7B 0.98 .
C7 H7C 0.98 .
C8 C13 1.396(3) .
C8 C9 1.419(3) .
C9 C10 1.412(3) .
C9 Ru1 2.108(2) .
C10 C11 1.389(3) .
C10 H10 0.95 .
C11 C12 1.384(4) .
C11 H11 0.95 .
C12 C13 1.385(4) .
C12 H12 0.95 .
C13 H13 0.95 .
C14 C15 1.386(3) .
C14 C19 1.398(3) .
C14 P1 1.827(2) .
C15 C16 1.390(4) .
C15 H15 0.95 .
C16 C17 1.376(4) .
C16 H16 0.95 .
C17 C18 1.381(4) .
C17 H17 0.95 .
C18 C19 1.382(4) .
C18 H18 0.95 .
C19 H19 0.95 .
C20 C21 1.387(3) .
C20 C25 1.392(4) .
C20 P1 1.832(2) .
C21 C22 1.395(4) .
C21 H21 0.95 .
C22 C23 1.373(5) .
C22 H22 0.95 .
C23 C24 1.371(5) .
C23 H23 0.95 .
C24 C25 1.389(3) .
C24 H24 0.95 .
C25 H25 0.95 .
C26 C27 1.533(3) .
C26 C31 1.536(3) .
C26 P2 1.860(2) .
C26 H26 1 .
C27 C28 1.525(3) .
C27 H27A 0.99 .
C27 H27B 0.99 .
C28 C29 1.519(4) .
C28 H28A 0.99 .
C28 H28B 0.99 .
C29 C30 1.523(4) .
C29 H29A 0.99 .
C29 H29B 0.99 .
C30 C31 1.531(4) .
C30 H30A 0.99 .
C30 H30B 0.99 .
C31 H31A 0.99 .
C31 H31B 0.99 .
C32 C37 1.526(3) .
C32 C33 1.533(3) .
C32 P2 1.866(2) .
C32 H32 1 .
C33 C34 1.528(4) .
C33 H33A 0.99 .
C33 H33B 0.99 .
C34 C35 1.521(4) .
C34 H34A 0.99 .
C34 H34B 0.99 .
C35 C36 1.519(4) .
C35 H35A 0.99 .
C35 H35B 0.99 .
C36 C37 1.527(3) .
C36 H36A 0.99 .
C36 H36B 0.99 .
C37 H37A 0.99 .
C37 H37B 0.99 .
C38 C39 1.531(3) .
C38 C43 1.536(3) .
C38 P2 1.862(2) .
C38 H38 1 .
C39 C40 1.532(3) .
C39 H39A 0.99 .
C39 H39B 0.99 .
C40 C41 1.520(4) .
C40 H40A 0.99 .
C40 H40B 0.99 .
C41 C42 1.518(4) .
C41 H41A 0.99 .
C41 H41B 0.99 .
C42 C43 1.531(3) .
C42 H42A 0.99 .
C42 H42B 0.99 .
C43 H43A 0.99 .
C43 H43B 0.99 .
C44 C45 1.351(8) .
C44 C46 1.439(7) .
C44 H44A 0.99 .
C44 H44B 0.99 .
C45 H45A 0.98 .
C45 H45B 0.98 .
C45 H45C 0.98 .
N1 B1 1.385(3) .
P1 Ru1 2.2591(5) .
P2 Ru1 2.3757(5) .
Ru1 B1 1.997(3) .
Ru1 HY2 1.72(3) .
Ru1 HY3 1.80(3) .
Ru1 HY1 1.55(3) .
B1 HY2 1.21(3) .
B1 HY3 1.18(3) .
C46 C44 1.439(7) 2_755
C46 H46A 0.99 .
C46 H46B 0.99 .
